data_7059314
loop_
_publ_author_name
'Pham, Chien Thang'
'Roca Jungfer, Maximilian'
'Abram, Ulrich'

_publ_section_title
;
 Indium(iii) {2}-metallacryptates assembled from
 2,6-dipicolinoyl-bis(N,N-diethylthiourea)
;
_journal_issue 9
_journal_name_full 'New Journal of Chemistry'
_journal_page_first 3672
_journal_page_last 3680
_journal_paper_doi 10.1039/C9NJ06420F
_journal_volume 44
_journal_year 2020
_chemical_formula_moiety 'C51 H69 In2 N15 O6 Rb S6, F6 P, C7 H8'
_chemical_formula_sum 'C58 H77 F6 In2 N15 O6 P Rb S6'
_chemical_formula_weight 1732.78
_space_group_crystal_system monoclinic
_space_group_IT_number 14
_space_group_name_Hall '-P 2ybc'
_space_group_name_H-M_alt 'P 1 21/c 1'
_atom_sites_solution_hydrogens geom
_atom_sites_solution_primary dual
_audit_creation_date 2020-02-01
_audit_creation_method
;
Olex2 1.2
(compiled 2018.05.29 svn.r3508 for OlexSys, GUI svn.r5506)
;
_audit_update_record
;
2020-02-04 deposited with the CCDC.	2020-02-07 downloaded from the CCDC.
;
_cell_angle_alpha 90
_cell_angle_beta 113.880(10)
_cell_angle_gamma 90
_cell_formula_units_Z 4
_cell_length_a 19.6010(10)
_cell_length_b 22.4770(10)
_cell_length_c 18.1190(10)
_cell_measurement_reflns_used 17924
_cell_measurement_temperature 200(2)
_cell_measurement_theta_max 29.49
_cell_measurement_theta_min 3.36
_cell_volume 7299.4(9)
_computing_cell_refinement 'STOE X-AREA'
_computing_data_collection 'STOE X-AREA'
_computing_data_reduction 'STOE X-RED'
_computing_molecular_graphics 'Olex2 (Dolomanov et al., 2009)'
_computing_publication_material 'Olex2 (Dolomanov et al., 2009)'
_computing_structure_refinement 'ShelXL (Sheldrick, 2015)'
_computing_structure_solution 'ShelXT (Sheldrick, 2015)'
_diffrn_ambient_temperature 200(2)
_diffrn_measured_fraction_theta_full 0.981
_diffrn_measured_fraction_theta_max 0.982
_diffrn_measurement_device_type 'STOE IPDS 2T'
_diffrn_measurement_method 'rotation method'
_diffrn_radiation_type MoK\a
_diffrn_radiation_wavelength 0.71073
_diffrn_reflns_av_R_equivalents 0.0800
_diffrn_reflns_av_unetI/netI 0.1188
_diffrn_reflns_Laue_measured_fraction_full 0.981
_diffrn_reflns_Laue_measured_fraction_max 0.982
_diffrn_reflns_limit_h_max 23
_diffrn_reflns_limit_h_min -23
_diffrn_reflns_limit_k_max 25
_diffrn_reflns_limit_k_min -27
_diffrn_reflns_limit_l_max 19
_diffrn_reflns_limit_l_min -22
_diffrn_reflns_number 34267
_diffrn_reflns_point_group_measured_fraction_full 0.981
_diffrn_reflns_point_group_measured_fraction_max 0.982
_diffrn_reflns_theta_full 25.242
_diffrn_reflns_theta_max 25.749
_diffrn_reflns_theta_min 3.366
_exptl_absorpt_coefficient_mu 1.560
_exptl_absorpt_correction_T_max 0.7515
_exptl_absorpt_correction_T_min 0.5199
_exptl_absorpt_correction_type integration
_exptl_absorpt_process_details
;
 P.Coppens in "Crystallographic Computing" ed F.R Ahmed, S.R. Hall 
 and C.P.Huber, Copenhagen, Munksgaard, (1979) pp 255-270
;
_exptl_crystal_colour colorless
_exptl_crystal_density_diffrn 1.577
_exptl_crystal_description block
_exptl_crystal_F_000 3512
_exptl_crystal_recrystallization_method 'Re-crystallisation from solvent: CH2Cl2/MeOH/toluene'
_exptl_crystal_size_max 0.250
_exptl_crystal_size_mid 0.220
_exptl_crystal_size_min 0.190
_refine_diff_density_max 0.780
_refine_diff_density_min -0.870
_refine_diff_density_rms 0.084
_refine_ls_extinction_method none
_refine_ls_goodness_of_fit_ref 0.813
_refine_ls_hydrogen_treatment constr
_refine_ls_matrix_type full
_refine_ls_number_parameters 922
_refine_ls_number_reflns 13712
_refine_ls_number_restraints 197
_refine_ls_restrained_S_all 0.829
_refine_ls_R_factor_all 0.1100
_refine_ls_R_factor_gt 0.0418
_refine_ls_shift/su_max 0.003
_refine_ls_shift/su_mean 0.000
_refine_ls_structure_factor_coef Fsqd
_refine_ls_weighting_details 'w=1/[\s^2^(Fo^2^)+(0.0219P)^2^] where P=(Fo^2^+2Fc^2^)/3'
_refine_ls_weighting_scheme calc
_refine_ls_wR_factor_gt 0.0626
_refine_ls_wR_factor_ref 0.0740
_reflns_Friedel_coverage 0.000
_reflns_number_gt 7126
_reflns_number_total 13712
_reflns_threshold_expression 'I > 2\s(I)'
_cod_data_source_file c9nj06420f2.cif
_cod_data_source_block RbInL
_cod_depositor_comments
;Adding full bibliography for 7059312--7059315.cif.

 Adding full bibliography for 7059312--7059315.cif.
;
_cod_original_cell_volume 7299.4(8)
_cod_database_code 7059314
_shelx_shelxl_version_number 2018/3
_shelx_space_group_comment
;
The symmetry employed for this shelxl refinement is uniquely defined
by the following loop, which should always be used as a source of
symmetry information in preference to the above space-group names.
They are only intended as comments.
;
_olex2_refinement_description
;
1. Fixed Uiso
 At 1.2 times of:
  All C(H) groups, All C(H,H) groups
 At 1.5 times of:
  All C(H,H,H) groups
2. Shared sites
{C91A, C92B}
{C92A, C93B}
{C93A, C94B}
{C94A, C95B}
{C95A, C96B}
{C96A, C91B}
3. Restrained distances
 F6B-F1B
 2.3 with sigma of 0.02
 F1-F4A
 2.2 with sigma of 0.02
4. Uiso/Uaniso restraints and constraints
Uanis(C82A) = Uanis(C82B)
Uanis(C83A) = Uanis(C83B)
Uanis(C91A) = Uanis(C91B)
Uanis(C92A) = Uanis(C92B)
Uanis(C93A) = Uanis(C93B)
Uanis(C94A) = Uanis(C94B)
Uanis(C95A) = Uanis(C95B)
Uanis(C96A) = Uanis(C96B)
5. Rigid body (RIGU) restrains
 F3A, P, F4A, F6B, F5A, F3B, F1, F2, F1B, F5B, F4B, F6A
 with sigma for 1-2 distances of 0.001 and sigma for 1-3 distances of 0.001
 C91A, C92A, C93A, C94A, C95A, C96A
 with sigma for 1-2 distances of 0.001 and sigma for 1-3 distances of 0.001
 C91B, C92B, C93B, C94B, C95B, C96B
 with sigma for 1-2 distances of 0.001 and sigma for 1-3 distances of 0.001
6. Others
 Sof(C82B)=Sof(H82C)=Sof(H82D)=Sof(C83B)=Sof(H83D)=Sof(H83E)=Sof(H83F)=1-FVAR(1)
 Sof(C82A)=Sof(H82A)=Sof(H82B)=Sof(C83A)=Sof(H83A)=Sof(H83B)=Sof(H83C)=FVAR(1)
 Sof(F3B)=Sof(F4B)=Sof(F5B)=Sof(F6B)=1-FVAR(2)
 Sof(F3A)=Sof(F4A)=Sof(F5A)=Sof(F6A)=FVAR(2)
 Sof(F1B)=1-FVAR(3)
 Sof(F1)=FVAR(3)
 Sof(C90B)=Sof(H90D)=Sof(H90E)=Sof(H90F)=Sof(C91B)=Sof(C92B)=Sof(H92B)=
 Sof(C93B)=Sof(H93B)=Sof(C94B)=Sof(H94B)=Sof(C95B)=Sof(H95B)=Sof(C96B)=
 Sof(H96B)=1-FVAR(4)
 Sof(C90A)=Sof(H90A)=Sof(H90B)=Sof(H90C)=Sof(C91A)=Sof(C92A)=Sof(H92A)=
 Sof(C93A)=Sof(H93A)=Sof(C94A)=Sof(H94A)=Sof(C95A)=Sof(H95A)=Sof(C96A)=
 Sof(H96A)=FVAR(4)
7.a Secondary CH2 refined with riding coordinates:
 C12(H12A,H12B), C14(H14A,H14B), C22(H22A,H22B), C24(H24A,H24B), C42(H42A,
 H42B), C44(H44A,H44B), C52(H52A,H52B), C54(H54A,H54B), C72(H72A,H72B),
 C74(H74A,H74B), C84(H84A,H84B), C82A(H82A,H82B), C82B(H82C,H82D)
7.b Me refined with riding coordinates:
 C13(H13A,H13B,H13C), C15(H15A,H15B,H15C), C23(H23A,H23B,H23C), C25(H25A,H25B,
 H25C), C43(H43A,H43B,H43C), C45(H45A,H45B,H45C), C53(H53A,H53B,H53C), C55(H55A,
 H55B,H55C), C73(H73A,H73B,H73C), C75(H75A,H75B,H75C), C85(H85A,H85B,H85C),
 C83A(H83A,H83B,H83C), C83B(H83D,H83E,H83F)
7.c Aromatic/amide H refined with riding coordinates:
 C03(H03), C04(H04), C05(H05), C33(H33), C34(H34), C35(H35), C63(H63),
 C64(H64), C65(H65), C92A(H92A), C93A(H93A), C94A(H94A), C95A(H95A), C96A(H96A),
  C92B(H92B), C93B(H93B), C94B(H94B), C95B(H95B), C96B(H96B)
7.d Idealised Me refined as rotating group:
 C90A(H90A,H90B,H90C), C90B(H90D,H90E,H90F)
;
_olex2_submission_special_instructions 'No special instructions were received'

loop_
_space_group_symop_operation_xyz
'x, y, z'
'-x, y+1/2, -z+1/2'
'-x, -y, -z'
'x, -y-1/2, z-1/2'

loop_
_atom_site_label
_atom_site_type_symbol
_atom_site_fract_x
_atom_site_fract_y
_atom_site_fract_z
_atom_site_U_iso_or_equiv
_atom_site_adp_type
_atom_site_occupancy
_atom_site_site_symmetry_order
_atom_site_calc_flag
_atom_site_refinement_flags_posn
_atom_site_refinement_flags_adp
_atom_site_refinement_flags_occupancy
_atom_site_disorder_assembly
_atom_site_disorder_group
Rb Rb 0.98975(3) 0.48671(2) 0.72914(3) 0.02624(10) Uani 1 1 d . . . . .
In2 In 1.19892(2) 0.48842(2) 0.84334(2) 0.02505(9) Uani 1 1 d . . . . .
In1 In 0.78209(2) 0.48541(2) 0.61428(2) 0.02443(9) Uani 1 1 d . . . . .
N01 N 0.9894(2) 0.35775(18) 0.7565(2) 0.0242(10) Uani 1 1 d . . . . .
C02 C 0.9231(3) 0.3340(2) 0.7451(3) 0.0275(12) Uani 1 1 d . . . . .
C03 C 0.9154(3) 0.2870(2) 0.7901(3) 0.0360(14) Uani 1 1 d . . . . .
H03 H 0.868355 0.272136 0.780620 0.043 Uiso 1 1 calc R . . . .
C04 C 0.9784(3) 0.2621(3) 0.8493(4) 0.0453(16) Uani 1 1 d . . . . .
H04 H 0.974563 0.230528 0.880608 0.054 Uiso 1 1 calc R . . . .
C05 C 1.0469(3) 0.2856(2) 0.8606(3) 0.0358(14) Uani 1 1 d . . . . .
H05 H 1.090383 0.269298 0.899008 0.043 Uiso 1 1 calc R . . . .
C06 C 1.0506(3) 0.3331(2) 0.8148(3) 0.0259(12) Uani 1 1 d . . . . .
O10 O 0.86177(17) 0.41062(15) 0.6481(2) 0.0283(8) Uani 1 1 d . . . . .
C10 C 0.8542(3) 0.3621(2) 0.6803(3) 0.0254(12) Uani 1 1 d . . . . .
N10 N 0.7931(2) 0.33141(18) 0.6629(3) 0.0300(11) Uani 1 1 d . . . . .
C11 C 0.7238(3) 0.3502(2) 0.6151(3) 0.0293(13) Uani 1 1 d . . . . .
S10 S 0.68651(7) 0.41678(6) 0.63241(8) 0.0331(3) Uani 1 1 d . . . . .
N11 N 0.6819(2) 0.3133(2) 0.5584(3) 0.0360(12) Uani 1 1 d . . . . .
C12 C 0.6038(3) 0.3254(3) 0.5023(4) 0.0488(18) Uani 1 1 d . . . . .
H12A H 0.595065 0.309846 0.449342 0.059 Uiso 1 1 calc R . . . .
H12B H 0.595587 0.368049 0.497409 0.059 Uiso 1 1 calc R . . . .
C13 C 0.5493(3) 0.2974(4) 0.5316(5) 0.077(3) Uani 1 1 d . . . . .
H13A H 0.499227 0.305966 0.494068 0.116 Uiso 1 1 calc R . . . .
H13B H 0.556702 0.255072 0.535591 0.116 Uiso 1 1 calc R . . . .
H13C H 0.557224 0.313212 0.583606 0.116 Uiso 1 1 calc R . . . .
C14 C 0.7117(3) 0.2560(3) 0.5468(4) 0.0475(17) Uani 1 1 d . . . . .
H14A H 0.670950 0.228023 0.523078 0.057 Uiso 1 1 calc R . . . .
H14B H 0.745033 0.240419 0.598947 0.057 Uiso 1 1 calc R . . . .
C15 C 0.7534(4) 0.2612(3) 0.4933(4) 0.072(2) Uani 1 1 d . . . . .
H15A H 0.771981 0.222757 0.487253 0.107 Uiso 1 1 calc R . . . .
H15B H 0.720386 0.275819 0.441246 0.107 Uiso 1 1 calc R . . . .
H15C H 0.794436 0.288210 0.517081 0.107 Uiso 1 1 calc R . . . .
O20 O 1.12439(17) 0.41114(16) 0.79392(19) 0.0282(8) Uani 1 1 d . . . . .
C20 C 1.1247(3) 0.3631(2) 0.8301(3) 0.0260(12) Uani 1 1 d . . . . .
N20 N 1.1829(2) 0.3338(2) 0.8811(3) 0.0338(12) Uani 1 1 d . . . . .
C21 C 1.2518(3) 0.3558(2) 0.9199(3) 0.0316(13) Uani 1 1 d . . . . .
S20 S 1.27073(7) 0.42553(6) 0.96651(8) 0.0372(4) Uani 1 1 d . . . . .
N21 N 1.3081(2) 0.3181(2) 0.9311(3) 0.0379(12) Uani 1 1 d . . . . .
C22 C 1.3874(3) 0.3331(3) 0.9811(4) 0.0544(19) Uani 1 1 d . . . . .
H22A H 1.412983 0.297914 1.010360 0.065 Uiso 1 1 calc R . . . .
H22B H 1.389628 0.363175 1.020348 0.065 Uiso 1 1 calc R . . . .
C23 C 1.4268(4) 0.3557(4) 0.9302(5) 0.082(3) Uani 1 1 d . . . . .
H23A H 1.477719 0.364935 0.964349 0.124 Uiso 1 1 calc R . . . .
H23B H 1.425534 0.325744 0.891922 0.124 Uiso 1 1 calc R . . . .
H23C H 1.402196 0.390959 0.901904 0.124 Uiso 1 1 calc R . . . .
C24 C 1.2924(3) 0.2592(3) 0.8926(4) 0.0485(17) Uani 1 1 d . . . . .
H24A H 1.248512 0.242638 0.897147 0.058 Uiso 1 1 calc R . . . .
H24B H 1.334046 0.232896 0.921013 0.058 Uiso 1 1 calc R . . . .
C25 C 1.2795(4) 0.2617(4) 0.8052(5) 0.081(3) Uani 1 1 d . . . . .
H25A H 1.269531 0.222371 0.782623 0.122 Uiso 1 1 calc R . . . .
H25B H 1.237664 0.287008 0.776595 0.122 Uiso 1 1 calc R . . . .
H25C H 1.323178 0.277268 0.800455 0.122 Uiso 1 1 calc R . . . .
N31 N 0.9734(2) 0.54084(18) 0.8715(2) 0.0241(10) Uani 1 1 d . . . . .
C32 C 0.9057(3) 0.5526(2) 0.8709(3) 0.0243(12) Uani 1 1 d . . . . .
C33 C 0.8951(3) 0.5742(2) 0.9364(3) 0.0318(13) Uani 1 1 d . . . . .
H33 H 0.847273 0.580104 0.933898 0.038 Uiso 1 1 calc R . . . .
C34 C 0.9574(3) 0.5869(3) 1.0067(3) 0.0338(14) Uani 1 1 d . . . . .
H34 H 0.952198 0.600879 1.052427 0.041 Uiso 1 1 calc R . . . .
C35 C 1.0276(3) 0.5783(2) 1.0066(3) 0.0299(13) Uani 1 1 d . . . . .
H35 H 1.070281 0.588230 1.051764 0.036 Uiso 1 1 calc R . . . .
C36 C 1.0333(3) 0.5548(2) 0.9386(3) 0.0254(12) Uani 1 1 d . . . . .
O40 O 0.85081(16) 0.50609(15) 0.74109(18) 0.0269(8) Uani 1 1 d . . . . .
C40 C 0.8407(3) 0.5409(2) 0.7905(3) 0.0248(12) Uani 1 1 d . . . . .
N40 N 0.7789(2) 0.56886(19) 0.7842(3) 0.0284(11) Uani 1 1 d . . . . .
C41 C 0.7188(3) 0.5780(2) 0.7151(3) 0.0271(12) Uani 1 1 d . . . . .
S40 S 0.71733(8) 0.58232(7) 0.61921(8) 0.0375(4) Uani 1 1 d . . . . .
N41 N 0.6563(2) 0.5921(2) 0.7262(3) 0.0342(11) Uani 1 1 d . . . . .
C42 C 0.5843(3) 0.6040(3) 0.6574(4) 0.0472(17) Uani 1 1 d . . . . .
H42A H 0.593608 0.619521 0.612367 0.057 Uiso 1 1 calc R . . . .
H42B H 0.556884 0.633913 0.672898 0.057 Uiso 1 1 calc R . . . .
C43 C 0.5381(3) 0.5480(3) 0.6317(5) 0.077(3) Uani 1 1 d . . . . .
H43A H 0.491729 0.556748 0.587112 0.116 Uiso 1 1 calc R . . . .
H43B H 0.564870 0.518608 0.615546 0.116 Uiso 1 1 calc R . . . .
H43C H 0.528200 0.532979 0.675988 0.116 Uiso 1 1 calc R . . . .
C44 C 0.6577(3) 0.5975(3) 0.8078(3) 0.0418(15) Uani 1 1 d . . . . .
H44A H 0.688704 0.566230 0.841910 0.050 Uiso 1 1 calc R . . . .
H44B H 0.607588 0.592573 0.805062 0.050 Uiso 1 1 calc R . . . .
C45 C 0.6878(3) 0.6571(3) 0.8440(3) 0.0466(16) Uani 1 1 d . . . . .
H45A H 0.688184 0.659625 0.897047 0.070 Uiso 1 1 calc R . . . .
H45B H 0.737655 0.661689 0.847406 0.070 Uiso 1 1 calc R . . . .
H45C H 0.656658 0.687993 0.810612 0.070 Uiso 1 1 calc R . . . .
O50 O 1.10786(16) 0.51111(16) 0.87933(18) 0.0276(8) Uani 1 1 d . . . . .
C50 C 1.1080(3) 0.5443(2) 0.9353(3) 0.0254(12) Uani 1 1 d . . . . .
N50 N 1.1648(2) 0.5694(2) 0.9947(2) 0.0280(11) Uani 1 1 d . . . . .
C51 C 1.2337(3) 0.5770(2) 0.9970(3) 0.0306(13) Uani 1 1 d . . . . .
S50 S 1.25449(7) 0.58629(6) 0.91270(8) 0.0349(3) Uani 1 1 d . . . . .
N51 N 1.2880(2) 0.5837(2) 1.0708(3) 0.0328(11) Uani 1 1 d . . . . .
C52 C 1.3655(3) 0.5986(3) 1.0855(3) 0.0426(16) Uani 1 1 d . . . . .
H52A H 1.384825 0.626804 1.129709 0.051 Uiso 1 1 calc R . . . .
H52B H 1.366461 0.617473 1.037828 0.051 Uiso 1 1 calc R . . . .
C53 C 1.4150(3) 0.5445(3) 1.1059(5) 0.072(2) Uani 1 1 d . . . . .
H53A H 1.464946 0.556066 1.115055 0.108 Uiso 1 1 calc R . . . .
H53B H 1.415020 0.526055 1.153696 0.108 Uiso 1 1 calc R . . . .
H53C H 1.396665 0.516728 1.061859 0.108 Uiso 1 1 calc R . . . .
C54 C 1.2700(3) 0.5814(3) 1.1426(3) 0.0422(15) Uani 1 1 d . . . . .
H54A H 1.313727 0.568836 1.189095 0.051 Uiso 1 1 calc R . . . .
H54B H 1.230857 0.552314 1.133719 0.051 Uiso 1 1 calc R . . . .
C55 C 1.2443(4) 0.6421(3) 1.1596(4) 0.0579(18) Uani 1 1 d . . . . .
H55A H 1.232983 0.639323 1.206297 0.087 Uiso 1 1 calc R . . . .
H55B H 1.283260 0.670738 1.169207 0.087 Uiso 1 1 calc R . . . .
H55C H 1.200490 0.654237 1.113897 0.087 Uiso 1 1 calc R . . . .
N61 N 1.0057(2) 0.55307(19) 0.5929(2) 0.0255(10) Uani 1 1 d . . . . .
C62 C 0.9463(3) 0.5638(2) 0.5236(3) 0.0251(12) Uani 1 1 d . . . . .
C63 C 0.9520(3) 0.5866(2) 0.4556(3) 0.0324(13) Uani 1 1 d . . . . .
H63 H 0.909541 0.593936 0.408968 0.039 Uiso 1 1 calc R . . . .
C64 C 1.0227(3) 0.5983(3) 0.4582(3) 0.0362(14) Uani 1 1 d . . . . .
H64 H 1.028438 0.612978 0.413090 0.043 Uiso 1 1 calc R . . . .
C65 C 1.0842(3) 0.5877(2) 0.5292(3) 0.0324(13) Uani 1 1 d . . . . .
H65 H 1.131935 0.595838 0.532776 0.039 Uiso 1 1 calc R . . . .
C66 C 1.0739(3) 0.5648(2) 0.5948(3) 0.0260(12) Uani 1 1 d . . . . .
O70 O 0.87156(17) 0.52746(15) 0.59002(19) 0.0289(9) Uani 1 1 d . . . . .
C70 C 0.8707(3) 0.5480(2) 0.5240(3) 0.0260(12) Uani 1 1 d . . . . .
N70 N 0.8139(2) 0.5598(2) 0.4566(3) 0.0319(11) Uani 1 1 d . . . . .
C71 C 0.7427(3) 0.5428(2) 0.4380(3) 0.0312(13) Uani 1 1 d . . . . .
S70 S 0.71672(7) 0.47365(6) 0.46199(7) 0.0336(3) Uani 1 1 d . . . . .
N71 N 0.6902(2) 0.5811(2) 0.3922(3) 0.0373(12) Uani 1 1 d . . . . .
C72 C 0.6100(3) 0.5668(3) 0.3579(4) 0.0479(17) Uani 1 1 d . . . . .
H72A H 0.603810 0.523922 0.354761 0.057 Uiso 1 1 calc R . . . .
H72B H 0.586986 0.582479 0.303402 0.057 Uiso 1 1 calc R . . . .
C73 C 0.5708(3) 0.5920(3) 0.4069(4) 0.0575(19) Uani 1 1 d . . . . .
H73A H 0.518900 0.581559 0.382299 0.086 Uiso 1 1 calc R . . . .
H73B H 0.592660 0.575933 0.460576 0.086 Uiso 1 1 calc R . . . .
H73C H 0.575839 0.634478 0.409228 0.086 Uiso 1 1 calc R . . . .
C74 C 0.7122(3) 0.6386(3) 0.3700(4) 0.0492(17) Uani 1 1 d . . . . .
H74A H 0.670518 0.654738 0.324090 0.059 Uiso 1 1 calc R . . . .
H74B H 0.753010 0.632232 0.353585 0.059 Uiso 1 1 calc R . . . .
C75 C 0.7359(4) 0.6830(3) 0.4374(4) 0.068(2) Uani 1 1 d . . . . .
H75A H 0.749676 0.719543 0.419680 0.102 Uiso 1 1 calc R . . . .
H75B H 0.695420 0.690176 0.453177 0.102 Uiso 1 1 calc R . . . .
H75C H 0.777934 0.667664 0.482680 0.102 Uiso 1 1 calc R . . . .
O80 O 1.12357(17) 0.52643(16) 0.72849(19) 0.0316(9) Uani 1 1 d . . . . .
C80 C 1.1383(3) 0.5494(2) 0.6732(3) 0.0282(13) Uani 1 1 d . . . . .
N80 N 1.2040(2) 0.5651(2) 0.6756(3) 0.0317(11) Uani 1 1 d . . . . .
C81 C 1.2701(3) 0.5467(3) 0.7305(3) 0.0350(14) Uani 1 1 d . . . . .
S80 S 1.28784(7) 0.47612(7) 0.77494(8) 0.0374(4) Uani 1 1 d . . . . .
N81 N 1.3265(2) 0.5843(2) 0.7444(3) 0.0465(14) Uani 1 1 d . . . . .
C84 C 1.3121(3) 0.6430(3) 0.7060(4) 0.0524(18) Uani 1 1 d . . . . .
H84A H 1.277712 0.638612 0.649910 0.063 Uiso 1 1 calc R . . . .
H84B H 1.358459 0.658888 0.706918 0.063 Uiso 1 1 calc R . . . .
C85 C 1.2800(4) 0.6865(3) 0.7464(5) 0.079(2) Uani 1 1 d . . . . .
H85A H 1.271734 0.724033 0.718788 0.118 Uiso 1 1 calc R . . . .
H85B H 1.233472 0.671507 0.744547 0.118 Uiso 1 1 calc R . . . .
H85C H 1.314245 0.691789 0.801573 0.118 Uiso 1 1 calc R . . . .
P P 0.49038(10) 0.76388(8) 0.74125(13) 0.0544(5) Uani 1 1 d . U . . .
F2 F 0.4899(3) 0.69369(17) 0.7411(4) 0.0986(14) Uani 1 1 d . U . . .
F3A F 0.5653(10) 0.7684(13) 0.8182(14) 0.098(4) Uani 0.391(15) 1 d . U P A 1
F4A F 0.5373(11) 0.7467(7) 0.6850(12) 0.101(3) Uani 0.391(15) 1 d D U P A 1
F5A F 0.4076(7) 0.7595(7) 0.6714(10) 0.078(3) Uani 0.391(15) 1 d . U P A 1
F6A F 0.4484(9) 0.7489(8) 0.8031(9) 0.095(3) Uani 0.391(15) 1 d . U P A 1
F3B F 0.5454(8) 0.7618(7) 0.8338(7) 0.103(3) Uani 0.609(15) 1 d . U P A 2
F4B F 0.5643(5) 0.7626(6) 0.7278(9) 0.102(3) Uani 0.609(15) 1 d . U P A 2
F5B F 0.4395(8) 0.7667(5) 0.6492(6) 0.107(3) Uani 0.609(15) 1 d . U P A 2
F6B F 0.4200(6) 0.7698(5) 0.7608(11) 0.129(3) Uani 0.609(15) 1 d D U P A 2
F1 F 0.5045(10) 0.8274(7) 0.7190(17) 0.085(4) Uani 0.32(2) 1 d D U P A 1
F1B F 0.4871(7) 0.8347(3) 0.7475(7) 0.104(3) Uani 0.68(2) 1 d D U P A 2
C82A C 1.4061(5) 0.5654(4) 0.7882(6) 0.047(2) Uani 0.741(10) 1 d . . P B 1
H82A H 1.434142 0.576346 0.756779 0.057 Uiso 0.741(10) 1 calc R . P B 1
H82B H 1.408445 0.522523 0.794587 0.057 Uiso 0.741(10) 1 calc R . P B 1
C83A C 1.4406(5) 0.5948(5) 0.8706(6) 0.075(3) Uani 0.741(10) 1 d . . P B 1
H83A H 1.491548 0.582205 0.897778 0.112 Uiso 0.741(10) 1 calc R . P B 1
H83B H 1.438871 0.637235 0.864196 0.112 Uiso 0.741(10) 1 calc R . P B 1
H83C H 1.413217 0.583503 0.901941 0.112 Uiso 0.741(10) 1 calc R . P B 1
C82B C 1.3972(14) 0.5907(13) 0.8274(17) 0.047(2) Uani 0.259(10) 1 d . . P B 2
H82C H 1.407682 0.631645 0.845130 0.057 Uiso 0.259(10) 1 calc R . P B 2
H82D H 1.393688 0.566323 0.869930 0.057 Uiso 0.259(10) 1 calc R . P B 2
C83B C 1.4495(17) 0.5670(16) 0.7964(18) 0.075(3) Uani 0.259(10) 1 d . . P B 2
H83D H 1.498775 0.566635 0.838777 0.112 Uiso 0.259(10) 1 calc R . P B 2
H83E H 1.435232 0.527132 0.777279 0.112 Uiso 0.259(10) 1 calc R . P B 2
H83F H 1.449018 0.591478 0.752849 0.112 Uiso 0.259(10) 1 calc R . P B 2
C90A C 0.9088(8) 0.7475(6) 0.8904(10) 0.123(7) Uani 0.717(16) 1 d . . P C 1
H90A H 0.944788 0.753596 0.944686 0.185 Uiso 0.717(16) 1 calc GR . P C 1
H90B H 0.867246 0.725372 0.891321 0.185 Uiso 0.717(16) 1 calc GR . P C 1
H90C H 0.891726 0.785318 0.865036 0.185 Uiso 0.717(16) 1 calc GR . P C 1
C91A C 0.9476(6) 0.7102(4) 0.8394(6) 0.092(3) Uani 0.717(16) 1 d . U P C 1
C92A C 0.9101(5) 0.6783(4) 0.7644(6) 0.095(3) Uani 0.717(16) 1 d . U P C 1
H92A H 0.858226 0.679318 0.739632 0.114 Uiso 0.717(16) 1 calc R . P C 1
C93A C 0.9475(5) 0.6469(3) 0.7287(6) 0.082(2) Uani 0.717(16) 1 d . U P C 1
H93A H 0.922220 0.626893 0.680287 0.099 Uiso 0.717(16) 1 calc R . P C 1
C94A C 1.0264(5) 0.6456(4) 0.7675(6) 0.092(3) Uani 0.717(16) 1 d . U P C 1
H94A H 1.053312 0.622834 0.745687 0.110 Uiso 0.717(16) 1 calc R . P C 1
C95A C 1.0632(5) 0.6770(4) 0.8359(6) 0.086(3) Uani 0.717(16) 1 d . U P C 1
H95A H 1.115091 0.677484 0.858495 0.103 Uiso 0.717(16) 1 calc R . P C 1
C96A C 1.0240(5) 0.7091(4) 0.8738(6) 0.092(3) Uani 0.717(16) 1 d . U P C 1
H96A H 1.050096 0.729395 0.921808 0.110 Uiso 0.717(16) 1 calc R . P C 1
C90B C 1.037(2) 0.7396(12) 0.9496(18) 0.105(15) Uani 0.283(16) 1 d . . P C 2
H90D H 1.044460 0.781208 0.944268 0.158 Uiso 0.283(16) 1 calc GR . P C 2
H90E H 1.079647 0.723033 0.992331 0.158 Uiso 0.283(16) 1 calc GR . P C 2
H90F H 0.993680 0.734453 0.962013 0.158 Uiso 0.283(16) 1 calc GR . P C 2
C91B C 1.0240(5) 0.7091(4) 0.8738(6) 0.092(3) Uani 0.283(16) 1 d . U P C 2
C92B C 0.9476(6) 0.7102(4) 0.8394(6) 0.095(3) Uani 0.283(16) 1 d . U P C 2
H92B H 0.920709 0.730660 0.863467 0.114 Uiso 0.283(16) 1 calc R . P C 2
C93B C 0.9101(5) 0.6783(4) 0.7644(6) 0.082(2) Uani 0.283(16) 1 d . U P C 2
H93B H 0.858226 0.679318 0.739632 0.099 Uiso 0.283(16) 1 calc R . P C 2
C94B C 0.9475(5) 0.6469(3) 0.7287(6) 0.092(3) Uani 0.283(16) 1 d . U P C 2
H94B H 0.922220 0.626893 0.680287 0.110 Uiso 0.283(16) 1 calc R . P C 2
C95B C 1.0264(5) 0.6456(4) 0.7675(6) 0.086(3) Uani 0.283(16) 1 d . U P C 2
H95B H 1.053312 0.622834 0.745687 0.103 Uiso 0.283(16) 1 calc R . P C 2
C96B C 1.0632(5) 0.6770(4) 0.8359(6) 0.092(3) Uani 0.283(16) 1 d . U P C 2
H96B H 1.115091 0.677484 0.858495 0.110 Uiso 0.283(16) 1 calc R . P C 2

loop_
_atom_site_aniso_label
_atom_site_aniso_U_11
_atom_site_aniso_U_22
_atom_site_aniso_U_33
_atom_site_aniso_U_23
_atom_site_aniso_U_13
_atom_site_aniso_U_12
Rb 0.0229(2) 0.0295(2) 0.0279(2) -0.0003(3) 0.01181(17) -0.0001(3)
In2 0.02187(17) 0.0285(2) 0.02649(19) -0.00191(18) 0.01157(15) -0.00141(17)
In1 0.02186(17) 0.0272(2) 0.02566(19) 0.00014(18) 0.01115(15) 0.00084(17)
N01 0.021(2) 0.024(2) 0.029(2) -0.0058(18) 0.011(2) -0.0010(17)
C02 0.032(3) 0.022(3) 0.030(3) -0.002(2) 0.014(2) -0.003(2)
C03 0.026(3) 0.033(3) 0.046(3) 0.003(3) 0.011(3) -0.003(2)
C04 0.046(3) 0.031(3) 0.059(4) 0.016(3) 0.021(3) -0.003(3)
C05 0.027(3) 0.029(3) 0.048(3) 0.007(3) 0.012(3) 0.005(2)
C06 0.023(3) 0.022(3) 0.036(3) -0.006(2) 0.015(2) 0.001(2)
O10 0.0251(17) 0.026(2) 0.037(2) 0.0021(16) 0.0159(16) -0.0013(15)
C10 0.024(3) 0.026(3) 0.028(3) -0.009(2) 0.013(2) -0.001(2)
N10 0.025(2) 0.023(2) 0.037(3) -0.001(2) 0.008(2) -0.0045(18)
C11 0.030(3) 0.027(3) 0.030(3) 0.003(2) 0.011(2) -0.007(2)
S10 0.0257(6) 0.0353(8) 0.0433(8) -0.0018(6) 0.0191(6) -0.0019(6)
N11 0.030(2) 0.035(3) 0.036(3) -0.004(2) 0.006(2) -0.002(2)
C12 0.035(3) 0.050(4) 0.039(3) 0.000(3) -0.008(3) -0.003(3)
C13 0.030(3) 0.096(6) 0.097(6) 0.019(5) 0.016(4) -0.008(4)
C14 0.047(4) 0.034(4) 0.054(4) -0.009(3) 0.012(3) -0.009(3)
C15 0.088(5) 0.070(5) 0.061(5) -0.009(4) 0.035(4) 0.023(4)
O20 0.0265(18) 0.028(2) 0.0289(19) 0.0014(16) 0.0103(15) -0.0039(15)
C20 0.034(3) 0.025(3) 0.024(3) -0.005(2) 0.017(2) -0.004(2)
N20 0.018(2) 0.033(3) 0.044(3) 0.002(2) 0.007(2) 0.0033(19)
C21 0.029(3) 0.030(3) 0.036(3) 0.006(2) 0.012(2) 0.008(2)
S20 0.0369(7) 0.0342(8) 0.0327(7) 0.0006(6) 0.0059(6) 0.0026(6)
N21 0.025(2) 0.038(3) 0.048(3) -0.003(2) 0.012(2) 0.005(2)
C22 0.033(3) 0.051(4) 0.079(5) -0.001(4) 0.022(3) 0.010(3)
C23 0.050(4) 0.120(7) 0.084(6) -0.005(5) 0.035(4) -0.023(4)
C24 0.042(3) 0.039(4) 0.067(5) 0.003(3) 0.025(3) 0.009(3)
C25 0.080(5) 0.082(6) 0.095(7) -0.031(5) 0.049(5) -0.011(4)
N31 0.025(2) 0.025(2) 0.022(2) 0.0005(18) 0.0106(18) 0.0056(18)
C32 0.029(3) 0.021(3) 0.028(3) 0.000(2) 0.017(2) 0.001(2)
C33 0.035(3) 0.034(4) 0.033(3) -0.005(2) 0.020(3) 0.006(2)
C34 0.040(3) 0.040(4) 0.030(3) -0.008(3) 0.023(3) 0.002(3)
C35 0.031(3) 0.035(3) 0.024(3) -0.005(2) 0.010(2) -0.002(3)
C36 0.024(3) 0.027(3) 0.027(3) -0.002(2) 0.012(2) 0.001(2)
O40 0.0241(16) 0.029(2) 0.0284(17) -0.0019(16) 0.0117(14) 0.0040(14)
C40 0.031(3) 0.017(3) 0.032(3) 0.005(2) 0.019(2) -0.003(2)
N40 0.025(2) 0.031(3) 0.034(3) -0.002(2) 0.016(2) 0.0046(19)
C41 0.027(3) 0.025(3) 0.034(3) -0.005(2) 0.018(2) 0.003(2)
S40 0.0432(8) 0.0395(9) 0.0314(7) 0.0055(6) 0.0167(6) 0.0177(7)
N41 0.029(2) 0.036(3) 0.039(3) 0.006(2) 0.015(2) 0.011(2)
C42 0.024(3) 0.060(4) 0.054(4) 0.001(3) 0.013(3) 0.013(3)
C43 0.037(4) 0.082(6) 0.091(6) 0.001(5) 0.004(4) -0.002(4)
C44 0.033(3) 0.059(4) 0.046(4) 0.012(3) 0.029(3) 0.015(3)
C45 0.062(4) 0.043(4) 0.043(3) 0.005(3) 0.031(3) 0.017(3)
O50 0.0258(16) 0.0312(19) 0.0305(17) -0.0098(17) 0.0163(14) -0.0005(16)
C50 0.027(3) 0.027(3) 0.026(3) 0.002(2) 0.013(2) 0.002(2)
N50 0.022(2) 0.034(3) 0.029(2) -0.004(2) 0.0116(19) -0.0024(19)
C51 0.033(3) 0.019(3) 0.035(3) -0.007(2) 0.008(2) -0.002(2)
S50 0.0385(7) 0.0353(9) 0.0367(8) -0.0088(6) 0.0213(6) -0.0144(6)
N51 0.030(2) 0.031(3) 0.034(3) -0.004(2) 0.009(2) -0.003(2)
C52 0.026(3) 0.055(4) 0.038(3) -0.004(3) 0.003(2) -0.013(3)
C53 0.032(3) 0.065(5) 0.115(6) 0.018(5) 0.026(4) 0.008(3)
C54 0.043(3) 0.055(4) 0.027(3) -0.002(3) 0.014(3) -0.003(3)
C55 0.075(5) 0.065(5) 0.038(4) -0.004(3) 0.027(3) -0.002(4)
N61 0.027(2) 0.028(3) 0.024(2) 0.0020(19) 0.014(2) -0.0008(18)
C62 0.029(3) 0.024(3) 0.024(3) 0.001(2) 0.012(2) 0.000(2)
C63 0.037(3) 0.034(3) 0.028(3) 0.007(2) 0.015(2) 0.003(2)
C64 0.041(3) 0.039(4) 0.037(3) 0.010(3) 0.025(3) 0.001(3)
C65 0.029(3) 0.033(3) 0.042(3) 0.002(3) 0.021(3) -0.005(2)
C66 0.025(3) 0.027(3) 0.026(3) -0.001(2) 0.012(2) -0.006(2)
O70 0.0257(17) 0.039(2) 0.0217(17) 0.0038(16) 0.0099(14) -0.0003(15)
C70 0.022(3) 0.029(3) 0.027(3) -0.002(2) 0.010(2) -0.001(2)
N70 0.025(2) 0.037(3) 0.031(2) 0.011(2) 0.010(2) 0.0022(19)
C71 0.028(3) 0.048(4) 0.020(3) -0.003(2) 0.012(2) 0.003(2)
S70 0.0317(6) 0.0407(10) 0.0277(6) -0.0012(6) 0.0112(5) -0.0046(6)
N71 0.025(2) 0.047(3) 0.033(3) 0.003(2) 0.004(2) 0.003(2)
C72 0.030(3) 0.059(4) 0.048(4) 0.004(3) 0.009(3) 0.007(3)
C73 0.040(3) 0.076(5) 0.060(4) 0.005(4) 0.024(3) 0.002(3)
C74 0.046(4) 0.042(4) 0.053(4) 0.017(3) 0.013(3) 0.001(3)
C75 0.070(5) 0.046(5) 0.084(5) -0.003(4) 0.026(4) 0.001(3)
O80 0.0228(17) 0.046(3) 0.0300(19) 0.0047(17) 0.0152(15) -0.0010(16)
C80 0.025(3) 0.033(3) 0.029(3) -0.004(2) 0.013(2) -0.003(2)
N80 0.028(2) 0.041(3) 0.031(3) 0.003(2) 0.016(2) -0.005(2)
C81 0.029(3) 0.049(4) 0.030(3) -0.001(3) 0.015(2) -0.011(3)
S80 0.0335(7) 0.0437(10) 0.0440(8) 0.0038(7) 0.0249(6) 0.0082(6)
N81 0.029(2) 0.055(4) 0.050(3) 0.010(3) 0.010(2) -0.007(2)
C84 0.041(3) 0.057(5) 0.064(4) 0.003(4) 0.026(3) -0.023(3)
C85 0.087(5) 0.053(5) 0.105(6) -0.004(4) 0.048(5) -0.019(4)
P 0.0353(8) 0.0427(8) 0.0732(12) -0.0096(8) 0.0094(8) -0.0025(8)
F2 0.088(3) 0.0464(16) 0.174(4) -0.007(2) 0.066(3) -0.0026(18)
F3A 0.058(4) 0.105(8) 0.092(5) -0.006(6) -0.010(3) 0.004(5)
F4A 0.094(7) 0.103(7) 0.124(8) -0.022(7) 0.063(6) -0.015(7)
F5A 0.052(3) 0.087(6) 0.072(5) -0.007(6) 0.002(3) -0.028(4)
F6A 0.089(7) 0.120(8) 0.082(6) 0.009(6) 0.039(5) 0.015(6)
F3B 0.116(6) 0.087(5) 0.076(3) 0.018(3) 0.008(3) 0.030(6)
F4B 0.062(4) 0.115(6) 0.141(8) 0.040(6) 0.052(4) 0.002(4)
F5B 0.100(6) 0.091(5) 0.080(3) -0.042(3) -0.014(3) 0.028(5)
F6B 0.096(5) 0.134(6) 0.188(8) 0.045(7) 0.090(5) 0.071(5)
F1 0.060(8) 0.053(3) 0.119(13) 0.002(5) 0.011(7) -0.017(5)
F1B 0.120(6) 0.045(2) 0.080(6) -0.015(2) -0.031(4) 0.013(3)
C82A 0.028(4) 0.063(7) 0.047(6) -0.011(4) 0.011(4) -0.004(4)
C83A 0.046(5) 0.115(9) 0.045(6) -0.015(6) 0.000(5) -0.007(5)
C82B 0.028(4) 0.063(7) 0.047(6) -0.011(4) 0.011(4) -0.004(4)
C83B 0.046(5) 0.115(9) 0.045(6) -0.015(6) 0.000(5) -0.007(5)
C90A 0.104(11) 0.085(11) 0.180(16) -0.040(10) 0.057(11) -0.002(8)
C91A 0.111(3) 0.059(6) 0.119(5) 0.021(4) 0.059(3) 0.005(3)
C92A 0.109(4) 0.061(7) 0.123(5) 0.016(4) 0.057(3) 0.003(3)
C93A 0.115(4) 0.032(5) 0.115(5) 0.028(3) 0.063(3) -0.005(3)
C94A 0.116(3) 0.053(6) 0.120(5) 0.022(4) 0.063(3) 0.003(3)
C95A 0.114(4) 0.044(5) 0.114(5) 0.029(4) 0.062(3) 0.002(3)
C96A 0.111(4) 0.058(6) 0.117(5) 0.022(4) 0.058(3) 0.005(3)
C90B 0.20(4) 0.039(18) 0.08(2) -0.008(14) 0.06(2) 0.001(19)
C91B 0.111(3) 0.059(6) 0.119(5) 0.021(4) 0.059(3) 0.005(3)
C92B 0.109(4) 0.061(7) 0.123(5) 0.016(4) 0.057(3) 0.003(3)
C93B 0.115(4) 0.032(5) 0.115(5) 0.028(3) 0.063(3) -0.005(3)
C94B 0.116(3) 0.053(6) 0.120(5) 0.022(4) 0.063(3) 0.003(3)
C95B 0.114(4) 0.044(5) 0.114(5) 0.029(4) 0.062(3) 0.002(3)
C96B 0.111(4) 0.058(6) 0.117(5) 0.022(4) 0.058(3) 0.005(3)

loop_
_atom_type_symbol
_atom_type_description
_atom_type_scat_dispersion_real
_atom_type_scat_dispersion_imag
_atom_type_scat_source
C C 0.0033 0.0016 'International Tables Vol C Tables 4.2.6.8 and 6.1.1.4'
H H 0.0000 0.0000 'International Tables Vol C Tables 4.2.6.8 and 6.1.1.4'
F F 0.0171 0.0103 'International Tables Vol C Tables 4.2.6.8 and 6.1.1.4'
In In -0.7276 1.3100 'International Tables Vol C Tables 4.2.6.8 and 6.1.1.4'
N N 0.0061 0.0033 'International Tables Vol C Tables 4.2.6.8 and 6.1.1.4'
O O 0.0106 0.0060 'International Tables Vol C Tables 4.2.6.8 and 6.1.1.4'
P P 0.1023 0.0942 'International Tables Vol C Tables 4.2.6.8 and 6.1.1.4'
Rb Rb -0.9393 2.9676 'International Tables Vol C Tables 4.2.6.8 and 6.1.1.4'
S S 0.1246 0.1234 'International Tables Vol C Tables 4.2.6.8 and 6.1.1.4'

loop_
_geom_angle_atom_site_label_1
_geom_angle_atom_site_label_2
_geom_angle_atom_site_label_3
_geom_angle
_geom_angle_site_symmetry_1
_geom_angle_site_symmetry_3
_geom_angle_publ_flag
N01 Rb O20 55.16(10) . . ?
N01 Rb N31 104.35(11) . . ?
N01 Rb N61 129.43(12) . . ?
O10 Rb N01 56.14(9) . . ?
O10 Rb O20 108.24(9) . . ?
O10 Rb N31 107.76(11) . . ?
O10 Rb N61 103.49(10) . . ?
O20 Rb N31 106.39(10) . . ?
O20 Rb N61 103.80(11) . . ?
N31 Rb N61 126.21(11) . . ?
O40 Rb N01 94.04(10) . . ?
O40 Rb O10 58.06(10) . . ?
O40 Rb O20 141.73(10) . . ?
O40 Rb N31 55.41(10) . . ?
O40 Rb N61 113.98(10) . . ?
O50 Rb N01 94.94(10) . . ?
O50 Rb O10 143.84(10) . . ?
O50 Rb O20 58.41(9) . . ?
O50 Rb N31 54.57(10) . . ?
O50 Rb O40 109.45(9) . . ?
O50 Rb N61 112.21(10) . . ?
O70 Rb N01 114.62(10) . . ?
O70 Rb O10 60.36(10) . . ?
O70 Rb O20 145.79(10) . . ?
O70 Rb N31 107.82(10) . . ?
O70 Rb O40 63.30(9) . . ?
O70 Rb O50 149.52(10) . . ?
O70 Rb N61 54.65(10) . . ?
O80 Rb N01 112.60(11) . . ?
O80 Rb O10 144.47(10) . . ?
O80 Rb O20 59.51(10) . . ?
O80 Rb N31 107.74(11) . . ?
O80 Rb O40 152.20(10) . . ?
O80 Rb O50 62.21(10) . . ?
O80 Rb N61 54.86(10) . . ?
O80 Rb O70 109.27(10) . . ?
O20 In2 S20 87.64(9) . . ?
O20 In2 S50 163.26(10) . . ?
O20 In2 S80 100.89(10) . . ?
S20 In2 S50 94.19(5) . . ?
O50 In2 O20 79.60(13) . . ?
O50 In2 S20 95.54(9) . . ?
O50 In2 S50 83.66(9) . . ?
O50 In2 S80 167.37(9) . . ?
O80 In2 O20 80.80(13) . . ?
O80 In2 S20 168.44(10) . . ?
O80 In2 O50 82.78(12) . . ?
O80 In2 S50 96.98(10) . . ?
O80 In2 S80 84.84(10) . . ?
S80 In2 S20 97.08(5) . . ?
S80 In2 S50 95.41(5) . . ?
O10 In1 S10 88.72(10) . . ?
O10 In1 S40 162.01(9) . . ?
O10 In1 S70 102.21(9) . . ?
O40 In1 O10 78.74(12) . . ?
O40 In1 S10 99.50(9) . . ?
O40 In1 S40 83.40(9) . . ?
O40 In1 S70 170.30(10) . . ?
S40 In1 S10 96.35(5) . . ?
S40 In1 S70 95.04(5) . . ?
O70 In1 O10 81.38(13) . . ?
O70 In1 S10 168.03(10) . . ?
O70 In1 O40 85.21(12) . . ?
O70 In1 S40 95.11(10) . . ?
O70 In1 S70 85.39(9) . . ?
S70 In1 S10 90.18(5) . . ?
C02 N01 Rb 115.7(3) . . ?
C02 N01 C06 117.0(4) . . ?
C06 N01 Rb 118.2(3) . . ?
N01 C02 C03 123.0(4) . . ?
N01 C02 C10 117.1(5) . . ?
C03 C02 C10 119.9(5) . . ?
C02 C03 C04 119.5(5) . . ?
C05 C04 C03 117.9(5) . . ?
C06 C05 C04 119.7(5) . . ?
N01 C06 C05 122.9(4) . . ?
N01 C06 C20 116.1(5) . . ?
C05 C06 C20 121.0(4) . . ?
In1 O10 Rb 93.51(11) . . ?
C10 O10 Rb 120.7(3) . . ?
C10 O10 In1 125.4(3) . . ?
O10 C10 C02 118.5(4) . . ?
O10 C10 N10 127.4(4) . . ?
N10 C10 C02 114.1(5) . . ?
C10 N10 C11 125.2(5) . . ?
N10 C11 S10 122.5(4) . . ?
N11 C11 N10 116.9(5) . . ?
N11 C11 S10 120.3(4) . . ?
C11 S10 In1 96.43(18) . . ?
C11 N11 C12 124.4(5) . . ?
C11 N11 C14 120.4(4) . . ?
C14 N11 C12 115.2(4) . . ?
N11 C12 C13 111.4(5) . . ?
N11 C14 C15 112.2(5) . . ?
In2 O20 Rb 92.68(12) . . ?
C20 O20 Rb 120.9(3) . . ?
C20 O20 In2 126.8(3) . . ?
O20 C20 C06 118.8(4) . . ?
O20 C20 N20 127.7(5) . . ?
N20 C20 C06 113.5(5) . . ?
C20 N20 C21 126.0(5) . . ?
N20 C21 S20 123.8(4) . . ?
N20 C21 N21 116.0(5) . . ?
N21 C21 S20 119.6(4) . . ?
C21 S20 In2 98.10(17) . . ?
C21 N21 C22 122.9(5) . . ?
C21 N21 C24 119.8(4) . . ?
C24 N21 C22 117.3(4) . . ?
N21 C22 C23 111.8(5) . . ?
N21 C24 C25 112.4(6) . . ?
C32 N31 Rb 121.5(3) . . ?
C36 N31 Rb 121.3(3) . . ?
C36 N31 C32 117.3(4) . . ?
N31 C32 C33 123.6(5) . . ?
N31 C32 C40 114.4(5) . . ?
C33 C32 C40 121.9(5) . . ?
C32 C33 C34 118.7(5) . . ?
C35 C34 C33 118.3(5) . . ?
C36 C35 C34 119.3(5) . . ?
N31 C36 C35 122.7(5) . . ?
N31 C36 C50 115.7(5) . . ?
C35 C36 C50 121.6(4) . . ?
In1 O40 Rb 95.08(12) . . ?
C40 O40 Rb 125.3(3) . . ?
C40 O40 In1 131.9(3) . . ?
O40 C40 C32 118.4(4) . . ?
O40 C40 N40 129.2(4) . . ?
N40 C40 C32 112.4(5) . . ?
C40 N40 C41 125.2(5) . . ?
N40 C41 S40 126.7(4) . . ?
N40 C41 N41 113.7(5) . . ?
N41 C41 S40 119.1(4) . . ?
C41 S40 In1 100.47(17) . . ?
C41 N41 C42 121.9(5) . . ?
C41 N41 C44 121.1(4) . . ?
C44 N41 C42 117.0(5) . . ?
N41 C42 C43 110.9(5) . . ?
N41 C44 C45 110.9(5) . . ?
In2 O50 Rb 96.71(11) . . ?
C50 O50 Rb 128.7(3) . . ?
C50 O50 In2 129.9(3) . . ?
O50 C50 C36 116.1(4) . . ?
O50 C50 N50 129.5(5) . . ?
N50 C50 C36 114.3(5) . . ?
C50 N50 C51 125.6(5) . . ?
N50 C51 S50 125.2(4) . . ?
N51 C51 N50 115.3(5) . . ?
N51 C51 S50 119.1(4) . . ?
C51 S50 In2 97.07(17) . . ?
C51 N51 C52 123.6(5) . . ?
C51 N51 C54 119.8(5) . . ?
C52 N51 C54 116.4(4) . . ?
N51 C52 C53 112.1(5) . . ?
N51 C54 C55 111.2(5) . . ?
C62 N61 Rb 121.2(3) . . ?
C62 N61 C66 117.6(5) . . ?
C66 N61 Rb 120.5(3) . . ?
N61 C62 C63 123.2(5) . . ?
N61 C62 C70 115.4(5) . . ?
C63 C62 C70 121.3(4) . . ?
C62 C63 C64 118.6(5) . . ?
C65 C64 C63 118.7(5) . . ?
C64 C65 C66 119.2(5) . . ?
N61 C66 C65 122.6(4) . . ?
N61 C66 C80 114.9(5) . . ?
C65 C66 C80 122.5(5) . . ?
In1 O70 Rb 96.67(12) . . ?
C70 O70 Rb 130.9(3) . . ?
C70 O70 In1 129.6(3) . . ?
O70 C70 C62 116.4(4) . . ?
O70 C70 N70 129.2(5) . . ?
N70 C70 C62 114.4(5) . . ?
C70 N70 C71 125.5(5) . . ?
N70 C71 S70 124.5(4) . . ?
N71 C71 N70 115.4(5) . . ?
N71 C71 S70 119.9(4) . . ?
C71 S70 In1 96.20(16) . . ?
C71 N71 C72 122.8(5) . . ?
C71 N71 C74 119.8(4) . . ?
C74 N71 C72 117.2(4) . . ?
N71 C72 C73 112.4(5) . . ?
N71 C74 C75 113.0(5) . . ?
In2 O80 Rb 98.40(13) . . ?
C80 O80 Rb 131.0(3) . . ?
C80 O80 In2 129.4(3) . . ?
O80 C80 C66 118.0(4) . . ?
O80 C80 N80 128.2(5) . . ?
N80 C80 C66 113.8(5) . . ?
C80 N80 C81 125.5(5) . . ?
N80 C81 S80 125.0(4) . . ?
N81 C81 N80 115.1(5) . . ?
N81 C81 S80 119.5(4) . . ?
C81 S80 In2 94.5(2) . . ?
C81 N81 C84 119.7(5) . . ?
C81 N81 C82A 121.9(6) . . ?
C81 N81 C82B 125.2(11) . . ?
C84 N81 C82A 117.8(5) . . ?
C84 N81 C82B 107.2(11) . . ?
N81 C84 C85 113.1(6) . . ?
F2 P F4A 76.8(6) . . ?
F2 P F5A 86.2(6) . . ?
F2 P F6A 78.2(7) . . ?
F2 P F3B 88.4(6) . . ?
F2 P F1B 174.5(7) . . ?
F3A P F2 94.0(11) . . ?
F3A P F4A 90.5(10) . . ?
F3A P F5A 171.5(11) . . ?
F3A P F6A 87.4(9) . . ?
F5A P F4A 97.8(8) . . ?
F5A P F6A 84.3(7) . . ?
F6A P F4A 154.7(9) . . ?
F3B P F1B 89.1(6) . . ?
F4B P F2 89.2(5) . . ?
F4B P F3B 83.6(6) . . ?
F4B P F1B 95.5(8) . . ?
F5B P F2 92.2(5) . . ?
F5B P F3B 177.3(8) . . ?
F5B P F4B 93.8(6) . . ?
F5B P F6B 89.9(6) . . ?
F5B P F1B 90.5(5) . . ?
F6B P F2 94.6(5) . . ?
F6B P F3B 92.7(7) . . ?
F6B P F4B 174.6(7) . . ?
F6B P F1B 80.5(7) . . ?
F1 P F2 158.3(10) . . ?
F1 P F3A 88.3(12) . . ?
F1 P F4A 81.6(10) . . ?
F1 P F5A 94.7(10) . . ?
F1 P F6A 123.5(12) . . ?
N81 C82A C83A 110.6(8) . . ?
C83B C82B N81 95(2) . . ?
C92A C91A C90A 127.3(10) . . ?
C96A C91A C90A 115.0(10) . . ?
C96A C91A C92A 117.7(10) . . ?
C93A C92A C91A 122.6(10) . . ?
C92A C93A C94A 117.8(10) . . ?
C95A C94A C93A 120.9(10) . . ?
C94A C95A C96A 121.1(10) . . ?
C91A C96A C95A 119.7(10) . . ?
C92B C91B C90B 98.9(18) . . ?
C92B C91B C96B 119.7(10) . . ?
C96B C91B C90B 140.8(18) . . ?
C91B C92B C93B 117.7(10) . . ?
C94B C93B C92B 122.6(10) . . ?
C93B C94B C95B 117.8(10) . . ?
C96B C95B C94B 120.9(10) . . ?
C95B C96B C91B 121.1(10) . . ?

loop_
_geom_bond_atom_site_label_1
_geom_bond_atom_site_label_2
_geom_bond_distance
_geom_bond_site_symmetry_2
_geom_bond_publ_flag
Rb N01 2.941(4) . ?
Rb O10 2.897(3) . ?
Rb O20 2.953(3) . ?
Rb N31 2.984(4) . ?
Rb O40 2.851(3) . ?
Rb O50 2.822(3) . ?
Rb N61 3.007(4) . ?
Rb O70 2.799(3) . ?
Rb O80 2.775(3) . ?
In2 O20 2.212(3) . ?
In2 S20 2.5332(14) . ?
In2 O50 2.194(3) . ?
In2 S50 2.5488(14) . ?
In2 O80 2.180(3) . ?
In2 S80 2.5297(14) . ?
In1 O10 2.206(3) . ?
In1 S10 2.5486(14) . ?
In1 O40 2.192(3) . ?
In1 S40 2.5409(15) . ?
In1 O70 2.188(3) . ?
In1 S70 2.5422(13) . ?
N01 C02 1.341(6) . ?
N01 C06 1.355(6) . ?
C02 C03 1.379(7) . ?
C02 C10 1.522(7) . ?
C03 C04 1.384(7) . ?
C04 C05 1.379(8) . ?
C05 C06 1.373(7) . ?
C06 C20 1.521(7) . ?
O10 C10 1.274(6) . ?
C10 N10 1.305(6) . ?
N10 C11 1.349(6) . ?
C11 S10 1.749(6) . ?
C11 N11 1.317(6) . ?
N11 C12 1.481(6) . ?
N11 C14 1.464(7) . ?
C12 C13 1.508(9) . ?
C14 C15 1.505(10) . ?
O20 C20 1.262(6) . ?
C20 N20 1.318(6) . ?
N20 C21 1.338(6) . ?
C21 S20 1.747(6) . ?
C21 N21 1.340(6) . ?
N21 C22 1.488(7) . ?
N21 C24 1.469(7) . ?
C22 C23 1.512(10) . ?
C24 C25 1.501(10) . ?
N31 C32 1.350(6) . ?
N31 C36 1.341(6) . ?
C32 C33 1.373(7) . ?
C32 C40 1.521(6) . ?
C33 C34 1.390(7) . ?
C34 C35 1.389(7) . ?
C35 C36 1.386(7) . ?
C36 C50 1.508(7) . ?
O40 C40 1.263(6) . ?
C40 N40 1.329(6) . ?
N40 C41 1.342(5) . ?
C41 S40 1.729(5) . ?
C41 N41 1.357(6) . ?
N41 C42 1.481(6) . ?
N41 C44 1.472(7) . ?
C42 C43 1.511(8) . ?
C44 C45 1.503(8) . ?
O50 C50 1.259(6) . ?
C50 N50 1.321(6) . ?
N50 C51 1.345(7) . ?
C51 S50 1.746(6) . ?
C51 N51 1.339(6) . ?
N51 C52 1.471(7) . ?
N51 C54 1.481(7) . ?
C52 C53 1.506(8) . ?
C54 C55 1.527(8) . ?
N61 C62 1.343(6) . ?
N61 C66 1.349(6) . ?
C62 C63 1.380(7) . ?
C62 C70 1.526(7) . ?
C63 C64 1.392(7) . ?
C64 C65 1.380(7) . ?
C65 C66 1.383(7) . ?
C66 C80 1.511(7) . ?
O70 C70 1.277(6) . ?
C70 N70 1.304(6) . ?
N70 C71 1.352(6) . ?
C71 S70 1.743(6) . ?
C71 N71 1.341(6) . ?
N71 C72 1.473(7) . ?
N71 C74 1.470(7) . ?
C72 C73 1.500(9) . ?
C74 C75 1.499(9) . ?
O80 C80 1.259(6) . ?
C80 N80 1.319(7) . ?
N80 C81 1.338(6) . ?
C81 S80 1.750(6) . ?
C81 N81 1.332(7) . ?
N81 C84 1.465(8) . ?
N81 C82A 1.497(9) . ?
N81 C82B 1.59(3) . ?
C84 C85 1.505(10) . ?
P F2 1.578(4) . ?
P F3A 1.566(18) . ?
P F4A 1.672(16) . ?
P F5A 1.606(11) . ?
P F6A 1.671(15) . ?
P F3B 1.585(12) . ?
P F4B 1.564(9) . ?
P F5B 1.560(8) . ?
P F6B 1.563(9) . ?
P F1 1.539(17) . ?
P F1B 1.599(8) . ?
C82A C83A 1.518(14) . ?
C82B C83B 1.45(4) . ?
C90A C91A 1.644(17) . ?
C91A C92A 1.447(12) . ?
C91A C96A 1.371(11) . ?
C92A C93A 1.356(13) . ?
C93A C94A 1.417(11) . ?
C94A C95A 1.353(11) . ?
C95A C96A 1.417(13) . ?
C90B C91B 1.46(3) . ?
C91B C92B 1.371(11) . ?
C91B C96B 1.417(13) . ?
C92B C93B 1.447(12) . ?
C93B C94B 1.356(13) . ?
C94B C95B 1.417(11) . ?
C95B C96B 1.353(11) . ?

loop_
_geom_torsion_atom_site_label_1
_geom_torsion_atom_site_label_2
_geom_torsion_atom_site_label_3
_geom_torsion_atom_site_label_4
_geom_torsion
_geom_torsion_site_symmetry_1
_geom_torsion_site_symmetry_2
_geom_torsion_site_symmetry_3
_geom_torsion_site_symmetry_4
_geom_torsion_publ_flag
Rb N01 C02 C03 -146.0(5) . . . . ?
Rb N01 C02 C10 32.7(5) . . . . ?
Rb N01 C06 C05 146.4(4) . . . . ?
Rb N01 C06 C20 -30.7(5) . . . . ?
Rb O10 C10 C02 -21.0(6) . . . . ?
Rb O10 C10 N10 161.0(4) . . . . ?
Rb O20 C20 C06 21.7(6) . . . . ?
Rb O20 C20 N20 -158.8(4) . . . . ?
Rb N31 C32 C33 176.0(4) . . . . ?
Rb N31 C32 C40 -4.9(6) . . . . ?
Rb N31 C36 C35 -178.0(4) . . . . ?
Rb N31 C36 C50 3.0(6) . . . . ?
Rb O40 C40 C32 -28.6(6) . . . . ?
Rb O40 C40 N40 153.6(4) . . . . ?
Rb O50 C50 C36 24.7(6) . . . . ?
Rb O50 C50 N50 -159.1(4) . . . . ?
Rb N61 C62 C63 -170.7(4) . . . . ?
Rb N61 C62 C70 8.2(6) . . . . ?
Rb N61 C66 C65 170.8(4) . . . . ?
Rb N61 C66 C80 -7.4(6) . . . . ?
Rb O70 C70 C62 -12.3(7) . . . . ?
Rb O70 C70 N70 170.6(4) . . . . ?
Rb O80 C80 C66 7.2(7) . . . . ?
Rb O80 C80 N80 -176.7(4) . . . . ?
In2 O20 C20 C06 142.7(4) . . . . ?
In2 O20 C20 N20 -37.8(8) . . . . ?
In2 O50 C50 C36 174.5(3) . . . . ?
In2 O50 C50 N50 -9.3(8) . . . . ?
In2 O80 C80 C66 171.9(3) . . . . ?
In2 O80 C80 N80 -12.0(9) . . . . ?
In1 O10 C10 C02 -141.6(4) . . . . ?
In1 O10 C10 N10 40.3(7) . . . . ?
In1 O40 C40 C32 -169.9(3) . . . . ?
In1 O40 C40 N40 12.3(8) . . . . ?
In1 O70 C70 C62 -168.7(3) . . . . ?
In1 O70 C70 N70 14.2(8) . . . . ?
N01 C02 C03 C04 -0.7(9) . . . . ?
N01 C02 C10 O10 -9.0(7) . . . . ?
N01 C02 C10 N10 169.3(5) . . . . ?
N01 C06 C20 O20 6.3(7) . . . . ?
N01 C06 C20 N20 -173.3(4) . . . . ?
C02 N01 C06 C05 0.7(7) . . . . ?
C02 N01 C06 C20 -176.4(4) . . . . ?
C02 C03 C04 C05 -0.4(9) . . . . ?
C02 C10 N10 C11 171.6(5) . . . . ?
C03 C02 C10 O10 169.8(5) . . . . ?
C03 C02 C10 N10 -11.9(7) . . . . ?
C03 C04 C05 C06 1.5(9) . . . . ?
C04 C05 C06 N01 -1.8(9) . . . . ?
C04 C05 C06 C20 175.2(5) . . . . ?
C05 C06 C20 O20 -170.9(5) . . . . ?
C05 C06 C20 N20 9.5(7) . . . . ?
C06 N01 C02 C03 0.5(8) . . . . ?
C06 N01 C02 C10 179.3(4) . . . . ?
C06 C20 N20 C21 -163.1(5) . . . . ?
O10 C10 N10 C11 -10.2(9) . . . . ?
C10 C02 C03 C04 -179.4(5) . . . . ?
C10 N10 C11 S10 -55.0(7) . . . . ?
C10 N10 C11 N11 131.5(6) . . . . ?
N10 C11 S10 In1 62.4(5) . . . . ?
N10 C11 N11 C12 177.7(5) . . . . ?
N10 C11 N11 C14 -2.8(8) . . . . ?
C11 N11 C12 C13 -96.8(7) . . . . ?
C11 N11 C14 C15 -85.2(7) . . . . ?
S10 C11 N11 C12 4.1(8) . . . . ?
S10 C11 N11 C14 -176.5(5) . . . . ?
N11 C11 S10 In1 -124.3(4) . . . . ?
C12 N11 C14 C15 94.3(6) . . . . ?
C14 N11 C12 C13 83.7(7) . . . . ?
O20 C20 N20 C21 17.3(9) . . . . ?
C20 N20 C21 S20 44.3(8) . . . . ?
C20 N20 C21 N21 -144.3(6) . . . . ?
N20 C21 S20 In2 -59.5(5) . . . . ?
N20 C21 N21 C22 -172.7(5) . . . . ?
N20 C21 N21 C24 7.8(8) . . . . ?
C21 N21 C22 C23 -96.2(7) . . . . ?
C21 N21 C24 C25 79.3(7) . . . . ?
S20 C21 N21 C22 -1.0(8) . . . . ?
S20 C21 N21 C24 179.5(5) . . . . ?
N21 C21 S20 In2 129.5(4) . . . . ?
C22 N21 C24 C25 -100.2(6) . . . . ?
C24 N21 C22 C23 83.3(7) . . . . ?
N31 C32 C33 C34 2.6(8) . . . . ?
N31 C32 C40 O40 20.9(7) . . . . ?
N31 C32 C40 N40 -161.0(4) . . . . ?
N31 C36 C50 O50 -16.4(7) . . . . ?
N31 C36 C50 N50 166.8(4) . . . . ?
C32 N31 C36 C35 2.4(7) . . . . ?
C32 N31 C36 C50 -176.6(4) . . . . ?
C32 C33 C34 C35 1.2(8) . . . . ?
C32 C40 N40 C41 163.9(5) . . . . ?
C33 C32 C40 O40 -160.0(5) . . . . ?
C33 C32 C40 N40 18.1(7) . . . . ?
C33 C34 C35 C36 -3.0(8) . . . . ?
C34 C35 C36 N31 1.3(8) . . . . ?
C34 C35 C36 C50 -179.8(5) . . . . ?
C35 C36 C50 O50 164.6(5) . . . . ?
C35 C36 C50 N50 -12.2(7) . . . . ?
C36 N31 C32 C33 -4.4(8) . . . . ?
C36 N31 C32 C40 174.7(4) . . . . ?
C36 C50 N50 C51 -165.8(5) . . . . ?
O40 C40 N40 C41 -18.3(9) . . . . ?
C40 C32 C33 C34 -176.5(5) . . . . ?
C40 N40 C41 S40 -26.0(7) . . . . ?
C40 N40 C41 N41 162.4(5) . . . . ?
N40 C41 S40 In1 53.5(5) . . . . ?
N40 C41 N41 C42 179.8(5) . . . . ?
N40 C41 N41 C44 1.2(7) . . . . ?
C41 N41 C42 C43 92.7(7) . . . . ?
C41 N41 C44 C45 80.6(6) . . . . ?
S40 C41 N41 C42 7.4(7) . . . . ?
S40 C41 N41 C44 -171.1(4) . . . . ?
N41 C41 S40 In1 -135.3(4) . . . . ?
C42 N41 C44 C45 -98.0(5) . . . . ?
C44 N41 C42 C43 -88.8(7) . . . . ?
O50 C50 N50 C51 17.9(9) . . . . ?
C50 N50 C51 S50 29.3(8) . . . . ?
C50 N50 C51 N51 -157.8(5) . . . . ?
N50 C51 S50 In2 -59.0(5) . . . . ?
N50 C51 N51 C52 -173.4(5) . . . . ?
N50 C51 N51 C54 1.0(7) . . . . ?
C51 N51 C52 C53 -98.8(6) . . . . ?
C51 N51 C54 C55 -84.9(6) . . . . ?
S50 C51 N51 C52 -0.1(7) . . . . ?
S50 C51 N51 C54 174.4(4) . . . . ?
N51 C51 S50 In2 128.4(4) . . . . ?
C52 N51 C54 C55 90.0(6) . . . . ?
C54 N51 C52 C53 86.5(7) . . . . ?
N61 C62 C63 C64 0.9(8) . . . . ?
N61 C62 C70 O70 1.3(7) . . . . ?
N61 C62 C70 N70 178.9(5) . . . . ?
N61 C66 C80 O80 1.1(7) . . . . ?
N61 C66 C80 N80 -175.5(5) . . . . ?
C62 N61 C66 C65 0.7(8) . . . . ?
C62 N61 C66 C80 -177.5(4) . . . . ?
C62 C63 C64 C65 -1.2(8) . . . . ?
C62 C70 N70 C71 170.6(5) . . . . ?
C63 C62 C70 O70 -179.7(5) . . . . ?
C63 C62 C70 N70 -2.2(7) . . . . ?
C63 C64 C65 C66 1.2(8) . . . . ?
C64 C65 C66 N61 -1.0(8) . . . . ?
C64 C65 C66 C80 177.1(5) . . . . ?
C65 C66 C80 O80 -177.1(5) . . . . ?
C65 C66 C80 N80 6.3(8) . . . . ?
C66 N61 C62 C63 -0.7(8) . . . . ?
C66 N61 C62 C70 178.3(4) . . . . ?
C66 C80 N80 C81 -166.4(5) . . . . ?
O70 C70 N70 C71 -12.2(9) . . . . ?
C70 C62 C63 C64 -177.9(5) . . . . ?
C70 N70 C71 S70 -39.5(8) . . . . ?
C70 N70 C71 N71 146.2(5) . . . . ?
N70 C71 S70 In1 62.6(5) . . . . ?
N70 C71 N71 C72 172.2(5) . . . . ?
N70 C71 N71 C74 -3.6(7) . . . . ?
C71 N71 C72 C73 98.7(7) . . . . ?
C71 N71 C74 C75 -77.1(7) . . . . ?
S70 C71 N71 C72 -2.3(7) . . . . ?
S70 C71 N71 C74 -178.1(4) . . . . ?
N71 C71 S70 In1 -123.4(4) . . . . ?
C72 N71 C74 C75 106.8(6) . . . . ?
C74 N71 C72 C73 -85.4(7) . . . . ?
O80 C80 N80 C81 17.4(9) . . . . ?
C80 N80 C81 S80 34.5(8) . . . . ?
C80 N80 C81 N81 -152.6(6) . . . . ?
N80 C81 S80 In2 -63.4(5) . . . . ?
N80 C81 N81 C84 5.3(8) . . . . ?
N80 C81 N81 C82A -165.3(6) . . . . ?
N80 C81 N81 C82B 150.3(14) . . . . ?
C81 N81 C84 C85 77.8(7) . . . . ?
C81 N81 C82A C83A -110.7(9) . . . . ?
C81 N81 C82B C83B 112.2(19) . . . . ?
S80 C81 N81 C84 178.7(5) . . . . ?
S80 C81 N81 C82A 8.1(9) . . . . ?
S80 C81 N81 C82B -36.3(15) . . . . ?
N81 C81 S80 In2 123.9(5) . . . . ?
C84 N81 C82A C83A 78.5(9) . . . . ?
C84 N81 C82B C83B -99(2) . . . . ?
C82A N81 C84 C85 -111.3(7) . . . . ?
C82B N81 C84 C85 -72.9(12) . . . . ?
C90A C91A C92A C93A -177.5(10) . . . . ?
C90A C91A C96A C95A 178.5(9) . . . . ?
C91A C92A C93A C94A 0.3(13) . . . . ?
C92A C91A C96A C95A -0.6(13) . . . . ?
C92A C93A C94A C95A -3.1(12) . . . . ?
C93A C94A C95A C96A 4.1(13) . . . . ?
C94A C95A C96A C91A -2.2(13) . . . . ?
C96A C91A C92A C93A 1.5(13) . . . . ?
C90B C91B C92B C93B -173.8(14) . . . . ?
C90B C91B C96B C95B 167(2) . . . . ?
C91B C92B C93B C94B 1.5(13) . . . . ?
C92B C91B C96B C95B -2.2(13) . . . . ?
C92B C93B C94B C95B 0.3(13) . . . . ?
C93B C94B C95B C96B -3.1(12) . . . . ?
C94B C95B C96B C91B 4.1(13) . . . . ?
C96B C91B C92B C93B -0.6(13) . . . . ?
